data_7114719
loop_
_publ_author_name
'Abourahma, Heba'
'Coleman, Anthony W.'
'Moulton, Brian'
'Rather, Beth'
'Shahgaldian, Patrick'
'Zaworotko, Michael J.'

_publ_section_title
;
 Hydroxylated nanoballs: synthesis, crystal structure, solubility and
 crystallization on surfaces
;
_journal_issue 22
_journal_name_full 'Chemical Communications'
_journal_page_first 2380
_journal_paper_doi 10.1039/b106592k
_journal_year 2001
_chemical_formula_sum 'C200 H72 Cu24 O206.4 S4'
_chemical_formula_weight 7430.18
_chemical_name_systematic
; 
? 
;
_space_group_IT_number 139
_symmetry_cell_setting tetragonal
_symmetry_space_group_name_Hall '-I 4 2'
_symmetry_space_group_name_H-M 'I 4/m m m'
_atom_sites_solution_hydrogens geom
_atom_sites_solution_primary direct
_atom_sites_solution_secondary difmap
_audit_creation_method SHELXL-97
_cell_angle_alpha 90.00
_cell_angle_beta 90.00
_cell_angle_gamma 90.00
_cell_formula_units_Z 2
_cell_length_a 31.111(4)
_cell_length_b 31.111(4)
_cell_length_c 35.999(6)
_cell_measurement_temperature 200(2)
_cell_volume 34843(9)
_computing_cell_refinement 'Bruker SMART'
_computing_data_collection 'Bruker SMART'
_computing_data_reduction 'Bruker SHELXTL'
_computing_molecular_graphics 'Bruker SHELXTL'
_computing_publication_material 'Bruker SHELXTL'
_computing_structure_refinement 'SHELXL-97 (Sheldrick, 1997)'
_computing_structure_solution 'SHELXS-97 (Sheldrick, 1990)'
_diffrn_ambient_temperature 200(2)
_diffrn_measured_fraction_theta_full 0.994
_diffrn_measured_fraction_theta_max 0.994
_diffrn_measurement_device_type 'CCD area detector'
_diffrn_measurement_method 'phi and omega scans'
_diffrn_radiation_monochromator graphite
_diffrn_radiation_source 'fine-focus sealed tube'
_diffrn_radiation_type MoK\a
_diffrn_radiation_wavelength 0.71073
_diffrn_reflns_av_R_equivalents 0.0800
_diffrn_reflns_av_sigmaI/netI 0.0462
_diffrn_reflns_limit_h_max 31
_diffrn_reflns_limit_h_min -30
_diffrn_reflns_limit_k_max 31
_diffrn_reflns_limit_k_min -31
_diffrn_reflns_limit_l_max 21
_diffrn_reflns_limit_l_min -36
_diffrn_reflns_number 49928
_diffrn_reflns_theta_full 21.04
_diffrn_reflns_theta_max 21.04
_diffrn_reflns_theta_min 0.87
_exptl_absorpt_coefficient_mu 0.778
_exptl_absorpt_correction_type none
_exptl_crystal_colour blue-green
_exptl_crystal_density_diffrn 0.708
_exptl_crystal_density_method 'not measured'
_exptl_crystal_description block
_exptl_crystal_F_000 7366
_exptl_crystal_size_max .2
_exptl_crystal_size_mid .3
_exptl_crystal_size_min .3
_refine_diff_density_max 1.051
_refine_diff_density_min -0.592
_refine_diff_density_rms 0.183
_refine_ls_extinction_method none
_refine_ls_goodness_of_fit_ref 1.679
_refine_ls_hydrogen_treatment mixed
_refine_ls_matrix_type full
_refine_ls_number_parameters 296
_refine_ls_number_reflns 5170
_refine_ls_number_restraints 0
_refine_ls_restrained_S_all 1.679
_refine_ls_R_factor_all 0.2128
_refine_ls_R_factor_gt 0.1531
_refine_ls_shift/su_max 0.002
_refine_ls_shift/su_mean 0.000
_refine_ls_structure_factor_coef Fsqd
_refine_ls_weighting_details 'calc w=1/[\s^2^(Fo^2^)+(0.2000P)^2^+0.0000P] where P=(Fo^2^+2Fc^2^)/3'
_refine_ls_weighting_scheme calc
_refine_ls_wR_factor_gt 0.4259
_refine_ls_wR_factor_ref 0.4702
_reflns_number_gt 2724
_reflns_number_total 5170
_reflns_threshold_expression >2sigma(I)
_cod_data_source_file b106592k.txt
_cod_data_source_block ha170
_cod_depositor_comments
;
The following automatic conversions were performed:

'_symmetry_cell_setting' value 'Tetragonal' changed to 'tetragonal'
according to
/usr/data/users/saulius/automatic-downloads/retrospective/RSC/lib/dictionaries/cif_core.dic
dictionary named 'cif_core.dic' version 2.4.2 from 2011-04-26.

Automatic conversion script
Id: cif_fix_values 2281 2013-09-26 08:29:07Z andrius 
;
_cod_original_cell_volume 34844(8)
_cod_original_sg_symbol_H-M I4/mmm
_cod_original_formula_sum 'C200 H72 Cu24 O206.40 S4'
_cod_database_code 7114719

loop_
_symmetry_equiv_pos_as_xyz
'x, y, z'
'-x, -y, z'
'-y, x, z'
'y, -x, z'
'-x, y, -z'
'x, -y, -z'
'y, x, -z'
'-y, -x, -z'
'x+1/2, y+1/2, z+1/2'
'-x+1/2, -y+1/2, z+1/2'
'-y+1/2, x+1/2, z+1/2'
'y+1/2, -x+1/2, z+1/2'
'-x+1/2, y+1/2, -z+1/2'
'x+1/2, -y+1/2, -z+1/2'
'y+1/2, x+1/2, -z+1/2'
'-y+1/2, -x+1/2, -z+1/2'
'-x, -y, -z'
'x, y, -z'
'y, -x, -z'
'-y, x, -z'
'x, -y, z'
'-x, y, z'
'-y, -x, z'
'y, x, z'
'-x+1/2, -y+1/2, -z+1/2'
'x+1/2, y+1/2, -z+1/2'
'y+1/2, -x+1/2, -z+1/2'
'-y+1/2, x+1/2, -z+1/2'
'x+1/2, -y+1/2, z+1/2'
'-x+1/2, y+1/2, z+1/2'
'-y+1/2, -x+1/2, z+1/2'
'y+1/2, x+1/2, z+1/2'

loop_
_atom_site_label
_atom_site_type_symbol
_atom_site_fract_x
_atom_site_fract_y
_atom_site_fract_z
_atom_site_U_iso_or_equiv
_atom_site_adp_type
_atom_site_occupancy
_atom_site_symmetry_multiplicity
_atom_site_calc_flag
_atom_site_refinement_flags
Cu1 Cu 0.25604(10) 1.0000 1.0000 0.0965(13) Uani 1 4 d S
Cu2 Cu 0.34134(11) 1.0000 1.0000 0.1172(16) Uani 1 4 d S
Cu3 Cu 0.17093(6) 0.82907(6) 0.79193(8) 0.1126(13) Uani 1 2 d S
Cu4 Cu 0.12862(6) 0.87138(6) 0.84396(8) 0.1051(12) Uani 1 2 d S
O1 O 0.1899(9) 1.0000 1.0000 0.210(13) Uani 1 4 d S
O2 O 0.4085(9) 1.0000 1.0000 0.195(13) Uani 1 4 d S
O3 O 0.2049(3) 0.7951(3) 0.7501(5) 0.158(6) Uani 1 2 d S
O4 O 0.0941(4) 0.9059(4) 0.8858(7) 0.224(11) Uani 1 2 d S
O11 O 0.3353(4) 0.9562(4) 0.9620(3) 0.134(4) Uani 1 1 d .
O12 O 0.2633(3) 0.9558(3) 0.9617(3) 0.114(3) Uani 1 1 d .
O13 O 0.2217(4) 0.8416(4) 0.8216(3) 0.119(4) Uani 1 1 d .
O14 O 0.1855(4) 0.8784(3) 0.8666(3) 0.121(4) Uani 1 1 d .
O15 O 0.3748(5) 0.8569(8) 0.8591(6) 0.279(12) Uani 1 1 d .
O21 O 0.0780(3) 0.8601(4) 0.8137(3) 0.117(4) Uani 1 1 d .
O22 O 0.1138(4) 0.8235(4) 0.7690(3) 0.128(4) Uani 1 1 d .
O23 O 0.0000 0.7837(14) 0.6782(7) 0.33(2) Uani 1 2 d S
S1 S 0.2033(2) 0.7967(2) 0.7137(3) 0.165(8) Uani 0.50 2 d SP
C11 C 0.2993(7) 0.9136(6) 0.9172(5) 0.119(6) Uani 1 1 d .
C12 C 0.2601(6) 0.9010(5) 0.9011(5) 0.109(5) Uani 1 1 d .
H12 H 0.2337 0.9106 0.9115 0.131 Uiso 1 1 calc R
C13 C 0.2599(6) 0.8748(5) 0.8705(5) 0.116(5) Uani 1 1 d .
C14 C 0.3001(8) 0.8574(6) 0.8584(6) 0.148(7) Uani 1 1 d .
H14 H 0.3008 0.8365 0.8392 0.177 Uiso 1 1 calc R
C15 C 0.3381(7) 0.8714(9) 0.8748(8) 0.172(9) Uani 1 1 d .
C16 C 0.3369(7) 0.9007(7) 0.9051(6) 0.153(8) Uani 1 1 d .
H16 H 0.3627 0.9107 0.9162 0.184 Uiso 1 1 calc R
C17 C 0.2997(6) 0.9457(6) 0.9493(4) 0.107(5) Uani 1 1 d .
C18 C 0.2178(6) 0.8641(6) 0.8516(5) 0.109(5) Uani 1 1 d .
C21 C 0.0000 0.8390(7) 0.7827(7) 0.101(6) Uani 1 2 d S
H21 H 0.0000 0.8520 0.8066 0.121 Uiso 1 2 calc SR
C22 C 0.0374(6) 0.8290(5) 0.7643(5) 0.121(5) Uani 1 1 d .
C23 C 0.0387(7) 0.8080(8) 0.7298(6) 0.168(9) Uani 1 1 d .
H23 H 0.0652 0.8002 0.7185 0.201 Uiso 1 1 calc R
C24 C 0.0000 0.7992(10) 0.7131(10) 0.162(11) Uani 1 2 d S
C25 C 0.0815(6) 0.8382(6) 0.7848(5) 0.109(5) Uani 1 1 d .
C111 C 0.2380(8) 0.7620(8) 0.6898(9) 0.15(2) Uani 0.50 2 d SP
C211 C 0.4394(19) 1.0000 0.9726(16) 0.149(18) Uiso 0.50 2 d SP
O551 O 0.1584(15) 0.0000 0.8999(14) 0.194(16) Uiso 0.50 2 d SP
O552 O 0.3957(9) 0.7832(10) 0.7846(8) 0.169(10) Uiso 0.50 1 d P
O553 O 0.3114(11) 0.9784(9) 0.8219(9) 0.196(13) Uiso 0.50 1 d P
O554 O 0.0808(16) 0.7668(16) 0.6115(16) 0.162(19) Uiso 0.25 1 d P
O555 O 0.3322(16) 1.0000 0.7898(14) 0.157(16) Uiso 0.40 2 d SP
O556 O 0.2368(15) 0.7632(15) 0.561(2) 0.24(3) Uiso 0.40 2 d SP
O557 O 0.4088(15) 0.8260(15) 0.7721(14) 0.141(16) Uiso 0.25 1 d P
O558 O 0.3841(16) 0.7873(16) 0.7389(15) 0.155(17) Uiso 0.25 1 d P
O559 O 0.288(2) 1.0000 0.792(2) 0.13(2) Uiso 0.25 2 d SP
O561 O 0.2712(13) 0.7288(13) 0.5856(17) 0.122(19) Uiso 0.25 2 d SP
O562 O 0.3675(16) 0.8177(16) 0.7968(14) 0.141(16) Uiso 0.25 1 d P
O563 O 0.1819(14) 0.8750(14) 0.9672(13) 0.139(15) Uiso 0.25 1 d P
O564 O 0.277(4) 1.0000 0.829(3) 0.20(4) Uiso 0.25 2 d SP
O565 O 0.373(3) 0.829(3) 0.0000 0.19(3) Uiso 0.25 2 d SP
O566 O 0.0000 0.941(2) 0.8267(18) 0.14(2) Uiso 0.25 2 d SP
O567 O 0.2722(13) 0.7278(13) 0.5123(19) 0.15(3) Uiso 0.25 2 d SP
O568 O 0.1274(9) 0.0000 0.9223(8) 0.106(9) Uiso 0.50 2 d SP

loop_
_atom_site_aniso_label
_atom_site_aniso_U_11
_atom_site_aniso_U_22
_atom_site_aniso_U_33
_atom_site_aniso_U_23
_atom_site_aniso_U_13
_atom_site_aniso_U_12
Cu1 0.074(2) 0.142(3) 0.074(2) 0.000 0.000 0.000
Cu2 0.075(3) 0.193(4) 0.083(3) 0.000 0.000 0.000
Cu3 0.1213(16) 0.1213(16) 0.095(2) -0.0264(11) 0.0264(11) 0.0173(16)
Cu4 0.1103(15) 0.1103(15) 0.095(2) -0.0285(11) 0.0285(11) 0.0060(15)
O1 0.14(2) 0.29(4) 0.21(3) 0.000 0.000 0.000
O2 0.12(2) 0.34(4) 0.13(2) 0.000 0.000 0.000
O3 0.175(10) 0.175(10) 0.124(14) -0.019(8) 0.019(8) 0.071(12)
O4 0.220(13) 0.220(13) 0.23(2) -0.092(12) 0.092(12) 0.064(17)
O11 0.063(7) 0.214(12) 0.126(9) -0.013(9) 0.008(7) 0.015(7)
O12 0.089(8) 0.151(9) 0.102(7) 0.002(7) -0.004(6) -0.007(6)
O13 0.136(9) 0.127(8) 0.094(7) -0.043(7) 0.027(7) 0.014(6)
O14 0.106(8) 0.146(10) 0.112(8) -0.032(7) 0.032(7) 0.019(7)
O15 0.114(12) 0.46(3) 0.26(2) -0.19(2) 0.017(12) 0.076(14)
O21 0.111(8) 0.138(9) 0.104(8) -0.032(7) 0.015(7) 0.001(6)
O22 0.120(9) 0.156(10) 0.107(8) -0.029(7) 0.031(7) 0.017(7)
O23 0.20(2) 0.63(6) 0.147(19) -0.20(3) 0.000 0.000
S1 0.228(13) 0.228(13) 0.040(6) -0.020(4) 0.020(4) 0.174(14)
C11 0.104(14) 0.165(16) 0.087(12) 0.000(11) 0.011(12) 0.033(13)
C12 0.110(14) 0.139(14) 0.079(11) -0.017(11) 0.021(10) 0.021(10)
C13 0.127(16) 0.122(13) 0.101(13) -0.016(11) 0.050(12) 0.004(11)
C14 0.149(19) 0.162(17) 0.131(16) -0.037(13) 0.020(16) 0.032(15)
C15 0.084(14) 0.26(3) 0.17(2) -0.02(2) -0.009(15) 0.037(16)
C16 0.130(18) 0.21(2) 0.116(16) -0.053(16) 0.012(13) 0.016(15)
C17 0.067(12) 0.171(16) 0.084(12) 0.011(11) 0.015(10) 0.020(11)
C18 0.107(14) 0.111(13) 0.109(15) 0.005(11) 0.004(12) -0.004(11)
C21 0.094(16) 0.099(16) 0.110(18) 0.007(13) 0.000 0.000
C22 0.144(17) 0.121(13) 0.097(13) -0.005(11) 0.008(12) 0.002(11)
C23 0.153(19) 0.23(2) 0.120(16) -0.064(17) -0.026(15) 0.008(16)
C24 0.17(3) 0.19(3) 0.13(3) -0.03(2) 0.000 0.000
C25 0.092(13) 0.134(14) 0.099(13) -0.013(11) 0.015(11) -0.014(10)
C111 0.21(3) 0.21(3) 0.03(2) -0.046(14) 0.046(14) 0.14(4)

loop_
_atom_type_symbol
_atom_type_description
_atom_type_scat_dispersion_real
_atom_type_scat_dispersion_imag
_atom_type_scat_source
C C 0.0033 0.0016 'International Tables Vol C Tables 4.2.6.8 and 6.1.1.4'
H H 0.0000 0.0000 'International Tables Vol C Tables 4.2.6.8 and 6.1.1.4'
O O 0.0106 0.0060 'International Tables Vol C Tables 4.2.6.8 and 6.1.1.4'
S S 0.1246 0.1234 'International Tables Vol C Tables 4.2.6.8 and 6.1.1.4'
Cu Cu 0.3201 1.2651 'International Tables Vol C Tables 4.2.6.8 and 6.1.1.4'

loop_
_geom_angle_atom_site_label_1
_geom_angle_atom_site_label_2
_geom_angle_atom_site_label_3
_geom_angle
_geom_angle_site_symmetry_1
_geom_angle_site_symmetry_3
O12 Cu1 O12 89.3(6) 6_577 21_575
O12 Cu1 O12 89.2(6) 6_577 18_557
O12 Cu1 O12 166.8(7) 21_575 18_557
O12 Cu1 O12 166.8(7) 6_577 .
O12 Cu1 O12 89.2(6) 21_575 .
O12 Cu1 O12 89.3(6) 18_557 .
O12 Cu1 O1 96.6(3) 6_577 .
O12 Cu1 O1 96.6(3) 21_575 .
O12 Cu1 O1 96.6(3) 18_557 .
O12 Cu1 O1 96.6(3) . .
O12 Cu1 Cu2 83.4(3) 6_577 .
O12 Cu1 Cu2 83.4(3) 21_575 .
O12 Cu1 Cu2 83.4(3) 18_557 .
O12 Cu1 Cu2 83.4(3) . .
O1 Cu1 Cu2 180.000(3) . .
O11 Cu2 O11 89.2(7) 21_575 .
O11 Cu2 O11 89.7(7) 21_575 6_577
O11 Cu2 O11 168.8(7) . 6_577
O11 Cu2 O11 168.8(7) 21_575 18_557
O11 Cu2 O11 89.7(7) . 18_557
O11 Cu2 O11 89.2(7) 6_577 18_557
O11 Cu2 O2 95.6(3) 21_575 .
O11 Cu2 O2 95.6(3) . .
O11 Cu2 O2 95.6(3) 6_577 .
O11 Cu2 O2 95.6(3) 18_557 .
O11 Cu2 Cu1 84.4(3) 21_575 .
O11 Cu2 Cu1 84.4(3) . .
O11 Cu2 Cu1 84.4(3) 6_577 .
O11 Cu2 Cu1 84.4(3) 18_557 .
O2 Cu2 Cu1 180.000(3) . .
O13 Cu3 O13 91.3(7) . 23_665
O13 Cu3 O22 168.8(5) . .
O13 Cu3 O22 88.7(5) 23_665 .
O13 Cu3 O22 88.7(5) . 23_665
O13 Cu3 O22 168.8(5) 23_665 23_665
O22 Cu3 O22 89.1(7) . 23_665
O13 Cu3 O3 94.9(5) . .
O13 Cu3 O3 94.9(5) 23_665 .
O22 Cu3 O3 96.2(5) . .
O22 Cu3 O3 96.2(5) 23_665 .
O13 Cu3 Cu4 85.1(3) . .
O13 Cu3 Cu4 85.1(3) 23_665 .
O22 Cu3 Cu4 83.8(3) . .
O22 Cu3 Cu4 83.8(3) 23_665 .
O3 Cu3 Cu4 179.9(6) . .
O21 Cu4 O21 88.8(7) . 23_665
O21 Cu4 O14 88.8(5) . 23_665
O21 Cu4 O14 169.4(5) 23_665 23_665
O21 Cu4 O14 169.4(5) . .
O21 Cu4 O14 88.8(5) 23_665 .
O14 Cu4 O14 91.6(7) 23_665 .
O21 Cu4 O4 94.5(6) . .
O21 Cu4 O4 94.5(6) 23_665 .
O14 Cu4 O4 96.0(6) 23_665 .
O14 Cu4 O4 96.0(6) . .
O21 Cu4 Cu3 85.3(3) . .
O21 Cu4 Cu3 85.3(3) 23_665 .
O14 Cu4 Cu3 84.3(3) 23_665 .
O14 Cu4 Cu3 84.3(3) . .
O4 Cu4 Cu3 179.6(8) . .
C211 O2 C211 92(5) 18_557 .
C211 O2 Cu2 134(3) 18_557 .
C211 O2 Cu2 134(3) . .
S1 O3 Cu3 132.2(11) . .
C17 O11 Cu2 122.1(11) . .
C17 O12 Cu1 121.9(11) . .
C18 O13 Cu3 119.5(11) . .
C18 O14 Cu4 121.3(12) . .
C25 O21 Cu4 119.5(11) . .
C25 O22 Cu3 120.4(11) . .
O3 S1 C111 116.4(16) . .
C16 C11 C12 123.5(18) . .
C16 C11 C17 116(2) . .
C12 C11 C17 120.1(17) . .
C13 C12 C11 120.0(16) . .
C12 C13 C14 117.8(19) . .
C12 C13 C18 119.7(17) . .
C14 C13 C18 122.5(18) . .
C15 C14 C13 119.7(19) . .
O15 C15 C14 116(2) . .
O15 C15 C16 124(2) . .
C14 C15 C16 120.3(19) . .
C11 C16 C15 118(2) . .
O11 C17 O12 127.4(17) . .
O11 C17 C11 117.2(16) . .
O12 C17 C11 115.1(17) . .
O14 C18 O13 129.7(17) . .
O14 C18 C13 115.8(17) . .
O13 C18 C13 114.5(17) . .
C22 C21 C22 116(2) . 22
C21 C22 C23 124(2) . .
C21 C22 C25 117.8(16) . .
C23 C22 C25 118.2(17) . .
C24 C23 C22 117(2) . .
O23 C24 C23 118.7(16) . .
O23 C24 C23 118.7(16) . 22
C23 C24 C23 122(3) . 22
O22 C25 O21 130.9(16) . .
O22 C25 C22 114.8(16) . .
O21 C25 C22 114.3(15) . .
O2 C211 C211 44(3) . 18_557
O562 O552 O557 66(3) . .
O562 O552 O558 96(3) . .
O557 O552 O558 72(3) . .
O564 O553 O553 59(3) . 21_575
O564 O553 O559 61(5) . .
O553 O553 O559 63.0(17) 21_575 .
O564 O553 O555 107(5) . .
O553 O553 O555 63.1(15) 21_575 .
O559 O553 O555 56(3) . .
O559 O555 O553 62(3) . 21_575
O559 O555 O553 62(3) . .
O553 O555 O553 54(3) 21_575 .
O552 O557 O562 57(3) . .
O555 O559 O564 106(7) . .
O555 O559 O553 62(3) . 21_575
O564 O559 O553 53(4) . 21_575
O555 O559 O553 62(3) . .
O564 O559 O553 53(4) . .
O553 O559 O553 54(3) 21_575 .
O552 O562 O557 57(3) . .
O553 O564 O553 63(6) . 21_575
O553 O564 O559 66(6) . .
O553 O564 O559 66(6) 21_575 .

loop_
_geom_bond_atom_site_label_1
_geom_bond_atom_site_label_2
_geom_bond_distance
_geom_bond_site_symmetry_2
Cu1 O12 1.960(11) 6_577
Cu1 O12 1.960(11) 21_575
Cu1 O12 1.960(11) 18_557
Cu1 O12 1.960(11) .
Cu1 O1 2.06(3) .
Cu1 Cu2 2.654(5) .
Cu2 O11 1.941(13) 21_575
Cu2 O11 1.941(13) .
Cu2 O11 1.941(13) 6_577
Cu2 O11 1.941(13) 18_557
Cu2 O2 2.09(3) .
Cu3 O13 1.946(12) .
Cu3 O13 1.946(12) 23_665
Cu3 O22 1.966(12) .
Cu3 O22 1.966(12) 23_665
Cu3 O3 2.121(16) .
Cu3 Cu4 2.641(3) .
Cu4 O21 1.946(11) .
Cu4 O21 1.946(11) 23_665
Cu4 O14 1.960(12) 23_665
Cu4 O14 1.960(12) .
Cu4 O4 2.138(16) .
O2 C211 1.38(6) 18_557
O2 C211 1.38(6) .
O3 S1 1.312(19) .
O11 C17 1.239(17) .
O12 C17 1.258(16) .
O13 C18 1.293(19) .
O14 C18 1.224(18) .
O15 C15 1.35(2) .
O21 C25 1.249(19) .
O22 C25 1.242(18) .
O23 C24 1.35(3) .
S1 C111 1.75(3) .
C11 C16 1.31(2) .
C11 C12 1.41(2) .
C11 C17 1.53(2) .
C12 C13 1.37(2) .
C13 C14 1.43(2) .
C13 C18 1.51(2) .
C14 C15 1.39(3) .
C15 C16 1.42(3) .
C21 C22 1.38(2) .
C21 C22 1.38(2) 22
C22 C23 1.40(2) .
C22 C25 1.58(2) .
C23 C24 1.38(2) .
C24 C23 1.38(2) 22
C211 C211 1.98(12) 18_557
O551 O568 1.26(5) .
O552 O562 1.45(5) .
O552 O557 1.46(5) .
O552 O558 1.69(6) .
O553 O564 1.29(9) .
O553 O553 1.34(6) 21_575
O553 O559 1.48(6) .
O553 O555 1.48(4) .
O555 O559 1.38(7) .
O555 O553 1.48(4) 21_575
O556 O561 1.75(8) .
O557 O562 1.58(6) .
O559 O564 1.41(12) .
O559 O553 1.48(6) 21_575
O564 O553 1.29(9) 21_575
O567 O567 0.89(13) 18_556
